data_7121087
loop_
_publ_author_name
'Mukhopadhyay, Soumendranath'
'Pan, Subhas Chandra'

_publ_section_title
;
 Organocatalytic asymmetric synthesis of 2,4-disubstituted imidazolidines
 via domino addition-aza-Michael reaction.
;
_journal_issue 8
_journal_name_full 'Chemical communications (Cambridge, England)'
_journal_page_first 964
_journal_page_last 967
_journal_paper_doi 10.1039/c7cc08338f
_journal_volume 54
_journal_year 2018
_chemical_absolute_configuration 'C9 R and C11 S'
_chemical_compound_source Synthesis
_chemical_formula_moiety 'C35 H32 N2 O5 S2'
_chemical_formula_sum 'C35 H32 N2 O5 S2'
_chemical_formula_weight 624.75
_chemical_name_systematic Unknown
_space_group_IT_number 19
_space_group_name_Hall 'P 2ac 2ab'
_space_group_name_H-M_alt 'P 21 21 21'
_symmetry_cell_setting orthorhombic
_symmetry_Int_Tables_number 19
_symmetry_space_group_name_Hall 'P 2ac 2ab'
_symmetry_space_group_name_H-M 'P 21 21 21'
_atom_sites_solution_hydrogens geom
_atom_sites_solution_primary direct
_atom_sites_solution_secondary difmap
_audit_creation_method SHELXL-97
_audit_update_record
;
2017-10-23 deposited with the CCDC.
2018-01-02 downloaded from the CCDC.
;
_cell_angle_alpha 90.00
_cell_angle_beta 90.00
_cell_angle_gamma 90.00
_cell_formula_units_Z 4
_cell_length_a 8.2494(10)
_cell_length_b 13.4963(14)
_cell_length_c 27.994(4)
_cell_measurement_reflns_used 11258
_cell_measurement_temperature 293(2)
_cell_measurement_theta_max 25.00
_cell_measurement_theta_min 2.89
_cell_volume 3116.8(7)
_computing_cell_refinement 'CrysAlisPro 1.171.38.46 (Rigaku OD, 2015)'
_computing_data_collection 'CrysAlisPro 1.171.38.46 (Rigaku OD, 2015)'
_computing_data_reduction 'CrysAlisPro 1.171.38.46 (Rigaku OD, 2015)'
_computing_molecular_graphics 'Olex2 (Dolomanov et al., 2009)'
_computing_publication_material 'Olex2 (Dolomanov et al., 2009)'
_computing_structure_refinement 'SHELXL-97 (Sheldrick, 1997)'
_computing_structure_solution 'SHELXS-97 (Sheldrick, 1990)'
_diffrn_ambient_temperature 293(2)
_diffrn_measured_fraction_theta_full 0.998
_diffrn_measured_fraction_theta_max 0.998
_diffrn_measurement_device_type 'SuperNova, Single source at offset, Eos'
_diffrn_measurement_method '\w scans'
_diffrn_radiation_monochromator graphite
_diffrn_radiation_probe x-ray
_diffrn_radiation_type MoK\a
_diffrn_radiation_wavelength 0.71073
_diffrn_reflns_av_R_equivalents 0.1085
_diffrn_reflns_av_sigmaI/netI 0.2555
_diffrn_reflns_limit_h_max 9
_diffrn_reflns_limit_h_min -8
_diffrn_reflns_limit_k_max 15
_diffrn_reflns_limit_k_min -16
_diffrn_reflns_limit_l_max 31
_diffrn_reflns_limit_l_min -33
_diffrn_reflns_number 11414
_diffrn_reflns_theta_full 25.00
_diffrn_reflns_theta_max 25.00
_diffrn_reflns_theta_min 2.89
_diffrn_source 'fine-focus sealed tube'
_exptl_absorpt_coefficient_mu 0.217
_exptl_absorpt_correction_T_max 0.983
_exptl_absorpt_correction_T_min 0.974
_exptl_absorpt_correction_type multi-scan
_exptl_absorpt_process_details SADABS
_exptl_crystal_colour White
_exptl_crystal_density_diffrn 1.331
_exptl_crystal_density_method 'not measured'
_exptl_crystal_description Needle
_exptl_crystal_F_000 1312
_exptl_crystal_recrystallization_method 'Acetonitrile solvent'
_exptl_crystal_size_max 0.16
_exptl_crystal_size_mid 0.10
_exptl_crystal_size_min 0.08
_refine_diff_density_max 0.499
_refine_diff_density_min -0.309
_refine_diff_density_rms 0.076
_refine_ls_abs_structure_details 'Flack H D (1983), Acta Cryst. A39, 876-881'
_refine_ls_abs_structure_Flack -0.2(2)
_refine_ls_extinction_method none
_refine_ls_goodness_of_fit_ref 1.071
_refine_ls_hydrogen_treatment mixed
_refine_ls_matrix_type full
_refine_ls_number_parameters 399
_refine_ls_number_reflns 5461
_refine_ls_number_restraints 0
_refine_ls_restrained_S_all 1.071
_refine_ls_R_factor_all 0.2377
_refine_ls_R_factor_gt 0.1015
_refine_ls_shift/su_max 0.000
_refine_ls_shift/su_mean 0.000
_refine_ls_structure_factor_coef Fsqd
_refine_ls_weighting_details 'calc w=1/[\s^2^(Fo^2^)+(0.0051P)^2^+2.5000P] where P=(Fo^2^+2Fc^2^)/3'
_refine_ls_weighting_scheme calc
_refine_ls_wR_factor_gt 0.1361
_refine_ls_wR_factor_ref 0.1812
_reflns_number_gt 2121
_reflns_number_total 5461
_reflns_threshold_expression >2sigma(I)
_cod_data_source_file c7cc08338f2.cif
_cod_data_source_block exp_4061
_cod_depositor_comments 'Adding full bibliography for 7121087.cif.'
_cod_database_code 7121087

loop_
_symmetry_equiv_pos_as_xyz
'x, y, z'
'-x+1/2, -y, z+1/2'
'-x, y+1/2, -z+1/2'
'x+1/2, -y+1/2, -z'

loop_
_atom_site_label
_atom_site_type_symbol
_atom_site_fract_x
_atom_site_fract_y
_atom_site_fract_z
_atom_site_U_iso_or_equiv
_atom_site_adp_type
_atom_site_occupancy
_atom_site_symmetry_multiplicity
_atom_site_calc_flag
_atom_site_refinement_flags
S2 S 0.4650(4) 0.7507(2) 0.33486(11) 0.0544(8) Uani 1 1 d .
S1 S 0.7991(4) 0.4888(2) 0.30969(11) 0.0575(8) Uani 1 1 d .
O5 O 0.6081(9) 0.7722(4) 0.3624(3) 0.061(2) Uani 1 1 d .
O4 O 0.4428(9) 0.7920(5) 0.2882(3) 0.066(2) Uani 1 1 d .
O2 O 0.8304(9) 0.3917(4) 0.2907(3) 0.067(2) Uani 1 1 d .
O3 O 0.8948(9) 0.5293(5) 0.3490(2) 0.067(2) Uani 1 1 d .
O1 O 0.1835(10) 0.4530(6) 0.2136(3) 0.075(3) Uani 1 1 d .
N1 N 0.6062(9) 0.4863(5) 0.3279(3) 0.044(2) Uani 1 1 d .
N2 N 0.4536(10) 0.6287(5) 0.3282(3) 0.040(2) Uani 1 1 d .
C20 C 0.5146(14) 0.4655(7) 0.4382(3) 0.044(3) Uani 1 1 d .
C6 C 0.3182(13) 0.5843(8) 0.1738(4) 0.047(3) Uani 1 1 d .
C23 C 0.8323(13) 0.6719(8) 0.2685(4) 0.058(3) Uani 1 1 d .
H23 H 0.8268 0.6961 0.2996 0.070 Uiso 1 1 calc R
C12 C 0.4431(13) 0.5188(7) 0.3995(4) 0.046(3) Uani 1 1 d .
C11 C 0.5488(13) 0.5647(7) 0.3613(4) 0.048(3) Uani 1 1 d .
H11 H 0.6399 0.6010 0.3753 0.058 Uiso 1 1 calc R
C9 C 0.4276(15) 0.5829(7) 0.2810(4) 0.059(3) Uani 1 1 d .
H9 H 0.4977 0.6131 0.2568 0.070 Uiso 1 1 calc R
C7 C 0.2435(14) 0.5377(8) 0.2144(4) 0.052(3) Uani 1 1 d .
C22 C 0.8145(13) 0.5714(7) 0.2600(4) 0.047(3) Uani 1 1 d .
C29 C 0.3038(15) 0.7822(7) 0.3682(4) 0.049(3) Uani 1 1 d .
C24 C 0.8572(13) 0.7336(8) 0.2322(4) 0.058(3) Uani 1 1 d .
H24 H 0.8788 0.8002 0.2380 0.070 Uiso 1 1 calc R
C15 C 0.2438(16) 0.4264(8) 0.4701(4) 0.064(4) Uani 1 1 d .
H15 H 0.1778 0.3965 0.4928 0.077 Uiso 1 1 calc R
C27 C 0.8104(13) 0.5326(8) 0.2163(3) 0.055(3) Uani 1 1 d .
H27 H 0.7996 0.4647 0.2116 0.066 Uiso 1 1 calc R
C25 C 0.8509(13) 0.6979(9) 0.1854(4) 0.058(3) Uani 1 1 d .
C31 C 0.0170(15) 0.8190(7) 0.3768(4) 0.059(3) Uani 1 1 d .
H31 H -0.0827 0.8262 0.3617 0.071 Uiso 1 1 calc R
C2 C 0.4026(17) 0.7267(8) 0.1320(4) 0.076(4) Uani 1 1 d .
H2 H 0.4206 0.7947 0.1314 0.092 Uiso 1 1 calc R
C13 C 0.2771(14) 0.5241(8) 0.3977(3) 0.056(3) Uani 1 1 d .
H13 H 0.2281 0.5582 0.3727 0.067 Uiso 1 1 calc R
C10 C 0.4804(12) 0.4766(7) 0.2920(3) 0.048(3) Uani 1 1 d .
H10A H 0.3901 0.4381 0.3042 0.057 Uiso 1 1 calc R
H10B H 0.5221 0.4445 0.2636 0.057 Uiso 1 1 calc R
C5 C 0.3677(16) 0.5281(8) 0.1351(4) 0.077(4) Uani 1 1 d .
H5 H 0.3546 0.4597 0.1361 0.092 Uiso 1 1 calc R
C30 C 0.1567(16) 0.7958(8) 0.3490(4) 0.067(4) Uani 1 1 d .
H30 H 0.1453 0.7899 0.3161 0.081 Uiso 1 1 calc R
C8 C 0.2487(12) 0.5856(8) 0.2656(4) 0.054(3) Uani 1 1 d .
H8A H 0.2094 0.6533 0.2646 0.065 Uiso 1 1 calc R
H8B H 0.1821 0.5481 0.2877 0.065 Uiso 1 1 calc R
C1 C 0.3311(14) 0.6864(8) 0.1703(4) 0.064(3) Uani 1 1 d .
H1 H 0.2903 0.7267 0.1944 0.077 Uiso 1 1 calc R
C26 C 0.8231(15) 0.5985(7) 0.1776(4) 0.065(4) Uani 1 1 d .
H26 H 0.8128 0.5749 0.1465 0.078 Uiso 1 1 calc R
C33 C 0.1753(18) 0.8229(10) 0.4465(4) 0.080(4) Uani 1 1 d .
H33 H 0.1882 0.8333 0.4791 0.096 Uiso 1 1 calc R
C14 C 0.1809(14) 0.4802(9) 0.4321(4) 0.069(4) Uani 1 1 d .
H14 H 0.0690 0.4870 0.4297 0.083 Uiso 1 1 calc R
C21 C 0.4123(16) 0.4199(8) 0.4719(4) 0.059(3) Uani 1 1 d .
C16 C 0.4818(18) 0.3674(9) 0.5113(4) 0.076(4) Uani 1 1 d .
H16 H 0.4162 0.3371 0.5340 0.092 Uiso 1 1 calc R
C34 C 0.3131(18) 0.7986(9) 0.4182(4) 0.090(5) Uani 1 1 d .
H34 H 0.4135 0.7933 0.4331 0.108 Uiso 1 1 calc R
C3 C 0.4493(17) 0.6711(10) 0.0943(5) 0.088(5) Uani 1 1 d .
H3 H 0.4913 0.7015 0.0671 0.105 Uiso 1 1 calc R
C28 C 0.8722(17) 0.7704(8) 0.1429(4) 0.094(5) Uani 1 1 d .
H28A H 0.9588 0.7477 0.1228 0.141 Uiso 1 1 calc R
H28B H 0.8976 0.8352 0.1549 0.141 Uiso 1 1 calc R
H28C H 0.7735 0.7732 0.1248 0.141 Uiso 1 1 calc R
C19 C 0.6807(16) 0.4569(8) 0.4430(4) 0.063(4) Uani 1 1 d .
H19 H 0.7474 0.4853 0.4199 0.075 Uiso 1 1 calc R
C32 C 0.0268(19) 0.8312(9) 0.4270(5) 0.077(4) Uani 1 1 d .
C35 C -0.1131(18) 0.8534(10) 0.4546(5) 0.126(7) Uani 1 1 d .
H35A H -0.0993 0.8282 0.4864 0.189 Uiso 1 1 calc R
H35B H -0.2064 0.8232 0.4402 0.189 Uiso 1 1 calc R
H35C H -0.1281 0.9239 0.4559 0.189 Uiso 1 1 calc R
C17 C 0.6439(19) 0.3629(9) 0.5147(4) 0.083(5) Uani 1 1 d .
H17 H 0.6902 0.3292 0.5403 0.100 Uiso 1 1 calc R
C4 C 0.4349(17) 0.5701(10) 0.0959(4) 0.087(5) Uani 1 1 d .
H4 H 0.4704 0.5312 0.0705 0.104 Uiso 1 1 calc R
C18 C 0.7484(17) 0.4088(10) 0.4798(4) 0.090(5) Uani 1 1 d .
H18 H 0.8605 0.4052 0.4828 0.108 Uiso 1 1 calc R

loop_
_atom_site_aniso_label
_atom_site_aniso_U_11
_atom_site_aniso_U_22
_atom_site_aniso_U_33
_atom_site_aniso_U_23
_atom_site_aniso_U_13
_atom_site_aniso_U_12
S2 0.053(2) 0.0431(16) 0.067(2) 0.0088(18) -0.0014(18) -0.0030(16)
S1 0.0450(19) 0.0602(19) 0.067(2) 0.0173(19) 0.0032(17) 0.0047(16)
O5 0.044(5) 0.036(4) 0.104(6) 0.009(4) -0.005(5) -0.007(3)
O4 0.086(7) 0.044(4) 0.070(5) 0.017(4) 0.009(5) 0.004(4)
O2 0.069(6) 0.036(4) 0.095(6) 0.002(4) 0.019(5) 0.012(4)
O3 0.056(6) 0.086(6) 0.058(5) 0.019(5) -0.022(4) -0.014(4)
O1 0.091(7) 0.077(6) 0.058(5) 0.001(5) -0.013(5) -0.007(5)
N1 0.046(6) 0.036(5) 0.050(5) 0.001(5) -0.001(5) 0.009(4)
N2 0.036(6) 0.040(5) 0.046(5) 0.004(5) -0.003(5) 0.003(4)
C20 0.051(8) 0.049(7) 0.032(6) 0.008(5) 0.001(6) -0.008(6)
C6 0.044(7) 0.058(7) 0.038(7) 0.002(6) -0.002(6) 0.010(6)
C23 0.066(9) 0.064(8) 0.045(7) 0.011(7) 0.016(7) -0.009(7)
C12 0.044(8) 0.043(6) 0.051(7) -0.015(6) 0.010(6) -0.005(6)
C11 0.036(7) 0.054(6) 0.054(7) 0.019(6) -0.009(6) 0.005(6)
C9 0.074(10) 0.037(6) 0.064(8) -0.009(6) -0.007(7) -0.001(6)
C7 0.046(8) 0.052(7) 0.059(8) 0.009(7) -0.009(7) 0.001(6)
C22 0.054(8) 0.041(7) 0.047(7) 0.015(6) -0.009(7) -0.010(6)
C29 0.058(9) 0.027(6) 0.063(8) 0.006(6) -0.023(7) 0.009(5)
C24 0.056(8) 0.060(8) 0.058(7) -0.029(7) 0.026(7) -0.023(6)
C15 0.066(10) 0.079(9) 0.048(8) 0.007(7) -0.011(7) -0.011(7)
C27 0.077(9) 0.050(7) 0.038(6) 0.000(6) 0.010(6) -0.016(6)
C25 0.052(8) 0.073(8) 0.051(7) 0.027(8) -0.005(7) 0.009(6)
C31 0.055(10) 0.051(7) 0.071(9) -0.017(7) -0.013(7) 0.009(6)
C2 0.133(14) 0.026(6) 0.071(9) -0.003(7) 0.011(9) 0.004(7)
C13 0.048(8) 0.067(8) 0.052(7) 0.009(6) 0.009(6) -0.008(7)
C10 0.050(8) 0.044(6) 0.050(6) -0.014(6) -0.010(6) -0.003(5)
C5 0.117(12) 0.049(7) 0.065(8) -0.011(8) 0.011(8) -0.002(8)
C30 0.070(11) 0.059(8) 0.073(9) -0.005(7) 0.000(8) 0.009(7)
C8 0.032(8) 0.069(8) 0.062(8) -0.013(7) -0.014(6) 0.003(6)
C1 0.098(11) 0.049(7) 0.046(7) -0.002(7) -0.001(8) -0.003(7)
C26 0.102(11) 0.042(6) 0.052(8) -0.010(6) -0.010(8) -0.011(7)
C33 0.074(12) 0.128(12) 0.040(8) 0.001(8) 0.003(8) 0.032(10)
C14 0.033(8) 0.110(11) 0.065(8) -0.007(9) 0.000(7) -0.026(8)
C21 0.057(10) 0.064(8) 0.058(8) -0.008(7) -0.012(8) -0.009(7)
C16 0.083(12) 0.083(9) 0.063(9) 0.025(8) 0.010(9) 0.017(9)
C34 0.100(14) 0.104(11) 0.066(9) 0.012(9) -0.051(10) 0.007(10)
C3 0.113(13) 0.086(10) 0.064(10) 0.028(9) 0.005(9) -0.028(10)
C28 0.143(15) 0.072(9) 0.066(9) 0.017(8) -0.011(9) -0.018(9)
C19 0.068(10) 0.089(9) 0.031(6) 0.010(7) -0.009(7) 0.004(8)
C32 0.081(13) 0.064(8) 0.085(11) -0.013(9) 0.002(10) 0.013(8)
C35 0.116(15) 0.132(14) 0.129(14) 0.003(12) 0.050(12) 0.071(12)
C17 0.084(12) 0.117(11) 0.050(8) 0.035(8) 0.016(9) 0.017(10)
C4 0.118(14) 0.085(11) 0.058(9) -0.014(9) 0.020(9) -0.005(9)
C18 0.060(11) 0.147(13) 0.063(9) -0.001(10) 0.008(8) 0.014(9)

loop_
_atom_type_symbol
_atom_type_description
_atom_type_scat_dispersion_real
_atom_type_scat_dispersion_imag
_atom_type_scat_source
C C 0.0033 0.0016 'International Tables Vol C Tables 4.2.6.8 and 6.1.1.4'
H H 0.0000 0.0000 'International Tables Vol C Tables 4.2.6.8 and 6.1.1.4'
N N 0.0061 0.0033 'International Tables Vol C Tables 4.2.6.8 and 6.1.1.4'
O O 0.0106 0.0060 'International Tables Vol C Tables 4.2.6.8 and 6.1.1.4'
S S 0.1246 0.1234 'International Tables Vol C Tables 4.2.6.8 and 6.1.1.4'

loop_
_geom_angle_atom_site_label_1
_geom_angle_atom_site_label_2
_geom_angle_atom_site_label_3
_geom_angle
O4 S2 O5 121.1(5)
O4 S2 N2 106.1(4)
O5 S2 N2 107.8(4)
O4 S2 C29 108.0(5)
O5 S2 C29 107.5(5)
N2 S2 C29 105.6(5)
O2 S1 O3 121.5(5)
O2 S1 N1 105.4(4)
O3 S1 N1 107.1(4)
O2 S1 C22 105.5(5)
O3 S1 C22 108.3(4)
N1 S1 C22 108.5(4)
C10 N1 C11 105.7(7)
C10 N1 S1 118.2(6)
C11 N1 S1 118.6(7)
C9 N2 C11 113.0(7)
C9 N2 S2 121.6(6)
C11 N2 S2 118.5(7)
C19 C20 C21 119.6(11)
C19 C20 C12 121.6(10)
C21 C20 C12 118.8(11)
C5 C6 C1 117.9(10)
C5 C6 C7 120.3(10)
C1 C6 C7 121.6(10)
C24 C23 C22 119.9(10)
C24 C23 H23 120.1
C22 C23 H23 120.1
C13 C12 C20 117.7(10)
C13 C12 C11 121.9(10)
C20 C12 C11 120.3(10)
N2 C11 N1 101.0(7)
N2 C11 C12 111.9(9)
N1 C11 C12 109.6(8)
N2 C11 H11 111.3
N1 C11 H11 111.3
C12 C11 H11 111.3
N2 C9 C10 99.9(8)
N2 C9 C8 112.4(9)
C10 C9 C8 110.6(9)
N2 C9 H9 111.2
C10 C9 H9 111.2
C8 C9 H9 111.2
O1 C7 C6 124.0(11)
O1 C7 C8 113.8(11)
C6 C7 C8 121.9(9)
C27 C22 C23 123.2(10)
C27 C22 S1 117.9(8)
C23 C22 S1 118.9(9)
C30 C29 C34 115.1(12)
C30 C29 S2 121.9(9)
C34 C29 S2 123.0(11)
C23 C24 C25 119.7(10)
C23 C24 H24 120.2
C25 C24 H24 120.2
C14 C15 C21 115.7(12)
C14 C15 H15 122.2
C21 C15 H15 122.2
C22 C27 C26 117.1(9)
C22 C27 H27 121.4
C26 C27 H27 121.4
C26 C25 C24 119.3(10)
C26 C25 C28 120.9(11)
C24 C25 C28 119.8(10)
C32 C31 C30 121.4(12)
C32 C31 H31 119.3
C30 C31 H31 119.3
C1 C2 C3 121.7(10)
C1 C2 H2 119.1
C3 C2 H2 119.1
C12 C13 C14 121.7(11)
C12 C13 H13 119.1
C14 C13 H13 119.1
N1 C10 C9 105.0(8)
N1 C10 H10A 110.8
C9 C10 H10A 110.8
N1 C10 H10B 110.8
C9 C10 H10B 110.8
H10A C10 H10B 108.8
C4 C5 C6 121.7(11)
C4 C5 H5 119.1
C6 C5 H5 119.1
C29 C30 C31 122.9(11)
C29 C30 H30 118.5
C31 C30 H30 118.5
C9 C8 C7 105.8(8)
C9 C8 H8A 110.6
C7 C8 H8A 110.6
C9 C8 H8B 110.6
C7 C8 H8B 110.6
H8A C8 H8B 108.7
C2 C1 C6 119.6(11)
C2 C1 H1 120.2
C6 C1 H1 120.2
C25 C26 C27 120.5(10)
C25 C26 H26 119.7
C27 C26 H26 119.7
C32 C33 C34 121.3(12)
C32 C33 H33 119.4
C34 C33 H33 119.4
C13 C14 C15 122.9(12)
C13 C14 H14 118.5
C15 C14 H14 118.5
C15 C21 C20 123.2(12)
C15 C21 C16 117.3(13)
C20 C21 C16 119.5(12)
C17 C16 C21 118.5(12)
C17 C16 H16 120.7
C21 C16 H16 120.7
C29 C34 C33 122.8(13)
C29 C34 H34 118.6
C33 C34 H34 118.6
C2 C3 C4 120.1(12)
C2 C3 H3 119.9
C4 C3 H3 119.9
C25 C28 H28A 109.5
C25 C28 H28B 109.5
H28A C28 H28B 109.5
C25 C28 H28C 109.5
H28A C28 H28C 109.5
H28B C28 H28C 109.5
C18 C19 C20 121.9(12)
C18 C19 H19 119.1
C20 C19 H19 119.1
C33 C32 C31 116.4(13)
C33 C32 C35 122.4(14)
C31 C32 C35 121.2(14)
C32 C35 H35A 109.5
C32 C35 H35B 109.5
H35A C35 H35B 109.5
C32 C35 H35C 109.5
H35A C35 H35C 109.5
H35B C35 H35C 109.5
C16 C17 C18 121.8(12)
C16 C17 H17 119.1
C18 C17 H17 119.1
C5 C4 C3 118.6(12)
C5 C4 H4 120.7
C3 C4 H4 120.7
C19 C18 C17 118.7(13)
C19 C18 H18 120.7
C17 C18 H18 120.7

loop_
_geom_bond_atom_site_label_1
_geom_bond_atom_site_label_2
_geom_bond_distance
S2 O4 1.431(7)
S2 O5 1.440(7)
S2 N2 1.660(7)
S2 C29 1.680(12)
S1 O2 1.438(7)
S1 O3 1.461(7)
S1 N1 1.671(8)
S1 C22 1.788(10)
O1 C7 1.245(12)
N1 C10 1.450(10)
N1 C11 1.489(11)
N2 C9 1.474(12)
N2 C11 1.489(11)
C20 C19 1.382(14)
C20 C21 1.406(14)
C20 C12 1.430(13)
C6 C5 1.384(13)
C6 C1 1.385(13)
C6 C7 1.438(14)
C23 C24 1.330(12)
C23 C22 1.385(13)
C23 H23 0.9300
C12 C13 1.372(13)
C12 C11 1.513(13)
C11 H11 0.9800
C9 C10 1.530(12)
C9 C8 1.539(14)
C9 H9 0.9800
C7 C8 1.573(14)
C22 C27 1.330(12)
C29 C30 1.339(14)
C29 C34 1.417(14)
C24 C25 1.398(13)
C24 H24 0.9300
C15 C14 1.388(13)
C15 C21 1.394(14)
C15 H15 0.9300
C27 C26 1.406(12)
C27 H27 0.9300
C25 C26 1.378(14)
C25 C28 1.549(12)
C31 C32 1.416(15)
C31 C30 1.425(14)
C31 H31 0.9300
C2 C1 1.340(13)
C2 C3 1.352(14)
C2 H2 0.9300
C13 C14 1.382(12)
C13 H13 0.9300
C10 H10A 0.9700
C10 H10B 0.9700
C5 C4 1.355(14)
C5 H5 0.9300
C30 H30 0.9300
C8 H8A 0.9700
C8 H8B 0.9700
C1 H1 0.9300
C26 H26 0.9300
C33 C32 1.346(16)
C33 C34 1.425(17)
C33 H33 0.9300
C14 H14 0.9300
C21 C16 1.431(15)
C16 C17 1.342(15)
C16 H16 0.9300
C34 H34 0.9300
C3 C4 1.368(15)
C3 H3 0.9300
C28 H28A 0.9600
C28 H28B 0.9600
C28 H28C 0.9600
C19 C18 1.341(14)
C19 H19 0.9300
C32 C35 1.421(17)
C35 H35A 0.9600
C35 H35B 0.9600
C35 H35C 0.9600
C17 C18 1.443(15)
C17 H17 0.9300
C4 H4 0.9300
C18 H18 0.9300
